data_2005909
loop_
_publ_author_name
'Britton, D.'

_publ_section_title
;
 4-Bromo-2,6-dichlorobenzonitrile
;
_journal_issue 2
_journal_name_full 'Acta Crystallographica Section C'
_journal_page_first 225
_journal_page_last 227
_journal_paper_doi 10.1107/S0108270196012656
_journal_volume 53
_journal_year 1997
_chemical_formula_sum 'C7 H2 Br Cl2 N'
_chemical_formula_weight 250.91
_chemical_name_systematic
;
4-bromo-2,6-dichlorobenzonitrile
;
_space_group_IT_number 14
_symmetry_cell_setting monoclinic
_symmetry_space_group_name_Hall '-P 2ybc'
_symmetry_space_group_name_H-M 'P 1 21/c 1'
_cell_angle_alpha 90.
_cell_angle_beta 97.034(2)
_cell_angle_gamma 90.
_cell_formula_units_Z 4
_cell_length_a 3.9237(1)
_cell_length_b 11.9223(2)
_cell_length_c 17.7519(3)
_cell_measurement_reflns_used 2682
_cell_measurement_temperature 173(2)
_cell_measurement_theta_max 25
_cell_measurement_theta_min 2
_cell_volume 824.18(3)
_computing_cell_refinement 'SAINT (Siemens, 1995b)'
_computing_data_collection 'ASTRO (Siemens, 1995a)'
_computing_data_reduction SAINT
_computing_molecular_graphics TEXSAN
_computing_publication_material TEXSAN
_computing_structure_refinement 'TEXSAN (Molecular Structure Corporation, 1985)'
_computing_structure_solution 'MITHRIL (Gilmore, 1984), DIRDIF (Buerskens, 1984)'
_diffrn_measurement_device 'Siemens SMART area-detector diffractometer'
_diffrn_measurement_method \w
_diffrn_radiation_monochromator graphite
_diffrn_radiation_source 'fine-focus sealed tube'
_diffrn_radiation_type 'Mo K\a'
_diffrn_radiation_wavelength 0.71069
_diffrn_reflns_av_R_equivalents '0.203 before absorption correction, 0.081 after'
_diffrn_reflns_av_sigmaI/netI 0.049
_diffrn_reflns_limit_h_max 4
_diffrn_reflns_limit_h_min -4
_diffrn_reflns_limit_k_max 14
_diffrn_reflns_limit_k_min -14
_diffrn_reflns_limit_l_max 20
_diffrn_reflns_limit_l_min -20
_diffrn_reflns_number 4108
_diffrn_reflns_theta_max 25.1
_diffrn_reflns_theta_min 2.0
_diffrn_standards_decay_% <1
_exptl_absorpt_coefficient_mu 5.56
_exptl_absorpt_correction_T_max 0.641
_exptl_absorpt_correction_T_min 0.259
_exptl_absorpt_correction_type '\y scans (XPREP in SHELXTL; Sheldrick, 1994)'
_exptl_crystal_colour colorless
_exptl_crystal_density_diffrn 2.022(1)
_exptl_crystal_density_meas ?
_exptl_crystal_description plate
_exptl_crystal_F_000 480
_exptl_crystal_size_max .50
_exptl_crystal_size_mid .28
_exptl_crystal_size_min .08
_refine_diff_density_max 1.02
_refine_diff_density_min -1.35
_refine_ls_extinction_method none
_refine_ls_goodness_of_fit_obs 1.74
_refine_ls_hydrogen_treatment noref
_refine_ls_matrix_type full
_refine_ls_number_parameters 100
_refine_ls_number_reflns 1282
_refine_ls_R_factor_obs 0.046
_refine_ls_shift/esd_max 0.02
_refine_ls_structure_factor_coef F
_refine_ls_weighting_details 'w = 4F^2^/[\s^2^(F^2^) + (0.05F^2^)^2^]'
_refine_ls_weighting_scheme calc
_refine_ls_wR_factor_obs 0.056
_reflns_number_observed 1282
_reflns_number_total 1519
_reflns_observed_criterion I>2\s(I)
_cod_data_source_file bk1210.cif
_cod_data_source_block 1
_cod_depositor_comments
;
The following automatic conversions were performed:

'_exptl_crystal_density_meas' value 'not measured' was changed to '?'
- the value is perceived as not measured.

Automatic conversion script
Id: cif_fix_values 3008 2015-01-20 13:52:24Z robertas 

The following automatic conversions were performed:

'_refine_ls_weighting_scheme' value 'w = 4F^2^/[\s^2^(F^2^) +
(0.05F^2^)^2^]' was changed to 'calc'. New tag
'_refine_ls_weighting_details' was created. The value of the new tag
was set to 'w = 4F^2^/[\s^2^(F^2^) + (0.05F^2^)^2^]'.

Automatic conversion script
Id: cif_fix_values 3143 2015-03-26 13:38:13Z robertas 
;
_cod_original_sg_symbol_H-M 'P 21/c'
_cod_database_code 2005909

loop_
_symmetry_equiv_pos_as_xyz
x,y,z
-x,1/2+y,1/2-z
-x,-y,-z
x,1/2-y,1/2+z

loop_
_atom_site_aniso_label
_atom_site_aniso_U_11
_atom_site_aniso_U_12
_atom_site_aniso_U_13
_atom_site_aniso_U_22
_atom_site_aniso_U_23
_atom_site_aniso_U_33
Br4 0.0279(3) -0.0037(2) -0.0035(2) 0.0324(4) -0.0077(2) 0.0346(4)
Cl2 0.0316(6) -0.0040(5) 0.0035(5) 0.0193(7) 0.0019(5) 0.0360(7)
Cl6 0.0418(7) -0.0007(6) 0.0031(6) 0.0289(8) 0.0096(6) 0.0318(7)
N1 0.042(2) 0.007(2) -0.007(2) 0.030(3) -0.002(2) 0.034(3)
C1 0.018(2) 0.004(2) -0.001(2) 0.018(3) -0.003(2) 0.030(3)
C2 0.014(2) 0.002(2) -0.001(2) 0.020(3) 0.002(2) 0.031(3)
C3 0.020(2) 0.005(2) 0.001(2) 0.023(3) 0.006(2) 0.029(3)
C4 0.015(2) 0.001(2) -0.005(2) 0.024(3) -0.007(2) 0.035(3)
C5 0.019(2) 0.001(2) -0.001(2) 0.020(3) 0.001(2) 0.036(3)
C6 0.023(2) 0.007(2) 0.001(2) 0.023(3) 0.007(2) 0.033(3)
C7 0.026(2) 0.007(2) 0.002(2) 0.020(3) 0.004(2) 0.031(3)

loop_
_atom_site_label
_atom_site_fract_x
_atom_site_fract_y
_atom_site_fract_z
_atom_site_B_iso_or_equiv
_atom_site_thermal_displace_type
Br4 0.2838(1) 0.14919(5) 0.46127(3) 2.54(3) Uani
Cl2 0.9281(3) 0.5156(1) 0.60419(7) 2.29(5) Uani
Cl6 0.5131(4) 0.1786(1) 0.77383(8) 2.71(5) Uani
N1 0.972(1) 0.4444(4) 0.8048(3) 2.8(2) Uani
C1 0.722(1) 0.3385(4) 0.6821(3) 1.8(2) Uani
C2 0.746(1) 0.3845(4) 0.6109(3) 1.8(2) Uani
C3 0.621(1) 0.3272(4) 0.5448(3) 1.9(2) Uani
C4 0.470(1) 0.2233(4) 0.5514(3) 2.0(2) Uani
C5 0.438(1) 0.1746(5) 0.6214(3) 2.0(2) Uani
C6 0.564(1) 0.2339(5) 0.6862(3) 2.1(2) Uani
C7 0.860(1) 0.3979(5) 0.7503(3) 2.0(2) Uani
H3 0.6396 0.3604 0.4965 2.2 Uiso
H5 0.3292 0.1046 0.6262 2.6 Uiso

loop_
_atom_type_symbol
_atom_type_scat_dispersion_real
_atom_type_scat_dispersion_imag
_atom_type_scat_source
H 0 0 International_Tables_Vol_IV_Table_2.3.1
C 0.002 0.002 International_Tables_Vol_IV_Table_2.3.1
N 0.004 -.003 International_Tables_Vol_IV_Table_2.3.1
Cl 0.132 0.159 International_Tables_Vol_IV_Table_2.3.1
Br -0.374 2.456 International_Tables_Vol_IV_Table_2.3.1

loop_
_geom_angle_atom_site_label_1
_geom_angle_atom_site_label_2
_geom_angle_atom_site_label_3
_geom_angle
_geom_angle_publ_flag
C2 C1 C6 118.5(5) yes
C2 C1 C7 120.5(5) no
C6 C1 C7 121.0(5) no
Cl2 C2 C1 119.5(4) no
Cl2 C2 C3 119.4(4) no
C1 C2 C3 121.1(5) yes
C2 C3 C4 118.6(5) yes
C2 C3 H3 119.67 no
C4 C3 H3 121.77 no
Br4 C4 C3 118.2(4) no
Br4 C4 C5 119.4(4) no
C3 C4 C5 122.4(5) yes
C4 C5 C6 117.7(5) yes
C4 C5 H5 122.76 no
C6 C5 H5 119.50 no
Cl6 C6 C1 119.3(4) no
Cl6 C6 C5 119.0(4) no
C1 C6 C5 121.8(5) yes
N1 C7 C1 179.4(5) yes

loop_
_geom_bond_atom_site_label_1
_geom_bond_atom_site_label_2
_geom_bond_distance
_geom_bond_publ_flag
Br4 C4 1.894(5) yes
Cl2 C2 1.729(5) yes
Cl6 C6 1.723(5) yes
N1 C7 1.154(7) yes
C1 C2 1.391(7) yes
C1 C6 1.399(7) yes
C1 C7 1.449(7) yes
C2 C3 1.394(7) yes
C3 C4 1.384(7) yes
C3 H3 0.956 no
C4 C5 1.392(8) yes
C5 C6 1.390(8) yes
C5 H5 0.946 no

loop_
_geom_contact_atom_site_label_1
_geom_contact_atom_site_label_2
_geom_contact_distance
_geom_contact_site_symmetry_2
_geom_contact_publ_flag
Br4 N1 3.102(5) 4_454 no
Br4 H3 3.676 1_455 no
Br4 C3 3.796(5) 1_455 no
Br4 H5 3.801 3_656 no
Br4 C4 3.845(5) 1_455 no
Br4 Br4 3.924 1_655 no
Br4 Br4 3.924 1_455 no
Br4 C7 3.947(5) 4_454 no
Cl2 H3 3.000 3_766 no
Cl2 H3 3.061 3_666 no
Cl2 Cl6 3.480(2) 2_756 no
Cl2 Cl6 3.519(2) 2_656 no
Cl2 C2 3.558(4) 1_655 no
Cl2 C3 3.710(5) 3_666 no
Cl2 C3 3.775(5) 1_655 no
Cl2 Cl2 3.828(3) 3_766 no
Cl2 C3 3.846(5) 3_766 no
Cl2 C1 3.876(5) 1_655 no
Cl2 Cl2 3.924 1_655 no
Cl2 Cl2 3.924 1_455 no
Cl6 N1 3.566(5) 2_646 no
Cl6 C7 3.648(5) 1_455 no
Cl6 C7 3.658(5) 2_646 no
Cl6 N1 3.811(5) 2_746 no
Cl6 C1 3.831(5) 1_455 no
Cl6 N1 3.892(5) 1_455 no
Cl6 C6 3.914(5) 1_455 no
Cl6 Cl6 3.924 1_655 no
Cl6 Cl6 3.924 1_455 no
Cl6 H3 3.951 4_555 no
N1 H5 2.625 2_656 no
N1 H5 3.442 2_756 no
N1 C5 3.514(7) 2_656 no
N1 C5 3.725(7) 2_756 no
N1 C7 3.771(7) 1_655 no
N1 C6 3.898(7) 2_756 no
N1 N1 3.924 1_655 no
N1 N1 3.924 1_455 no
C1 C6 3.521(6) 1_655 no
C1 C5 3.688(7) 1_655 no
C1 C7 3.796(7) 1_455 no
C1 H5 3.875 1_655 no
C1 C2 3.923(6) 1_455 no
C1 C1 3.924 1_655 no
C1 C1 3.924 1_455 no
C2 C5 3.680(7) 1_655 no
C2 C4 3.691(7) 1_655 no
C2 C6 3.775(6) 1_655 no
C2 H3 3.804 3_666 no
C2 C3 3.824(7) 1_655 no
C2 C2 3.924 1_655 no
C2 C2 3.924 1_455 no
C3 C4 3.543(6) 1_655 no
C3 C5 3.789(7) 1_655 no
C3 H3 3.862 1_455 no
C3 H3 3.908 3_666 no
C3 C3 3.924 1_655 no
C3 C3 3.924 1_455 no
C3 H5 3.983 1_655 no
C4 H3 3.669 1_455 no
C4 H5 3.746 1_655 no
C4 C5 3.891(6) 1_655 no
C4 C4 3.924 1_655 no
C4 C4 3.924 1_455 no
C5 H5 3.587 1_655 no
C5 C6 3.815(7) 1_455 no
C5 C5 3.924 1_655 no
C5 C5 3.924 1_455 no
C6 H5 3.650 1_655 no
C6 C7 3.674(7) 1_455 no
C6 C6 3.924 1_655 no
C6 C6 3.924 1_455 no
C7 H5 3.439 2_656 no
C7 C7 3.924 1_655 no
C7 C7 3.924 1_455 no
H3 H3 3.511 3_666 no
H3 H3 3.924 1_655 no
H3 H3 3.924 1_455 no
H5 H5 3.924 1_655 no
H5 H5 3.924 1_455 no
